data_7116530
loop_
_publ_author_name
'Fei-Yan Yi'
'Wei Zhu'
'Song Dang'
'Jian-Ping Li'
'Dai Wu'
'Yun-hui Li'
'Zhong-Ming Sun'

_publ_section_title
;
 Polyoxometalates-based heterometallic organic-inorganic hybrid materials
 for rapid adsorption and selective separation of methylene blue from
 aqueous solutions
;
_journal_name_full Chem.Commun.
_journal_page_first 3336
_journal_paper_doi 10.1039/C4cc09569C
_journal_volume 51
_journal_year 2015
_chemical_formula_sum 'C16 H77 Cu Er N12 O85 Si2 W22'
_chemical_formula_weight 6129.58
_chemical_name_systematic
; 
 ? 
;
_space_group_IT_number 14
_symmetry_cell_setting monoclinic
_symmetry_space_group_name_Hall '-P 2ybc'
_symmetry_space_group_name_H-M 'P 1 21/c 1'
_atom_sites_solution_hydrogens geom
_atom_sites_solution_primary direct
_atom_sites_solution_secondary difmap
_audit_creation_method SHELXL-97
_audit_update_record
;
2014-12-23 deposited with the CCDC.
2015-01-07 downloaded from the CCDC.
;
_cell_angle_alpha 90.00
_cell_angle_beta 99.006(7)
_cell_angle_gamma 90.00
_cell_formula_units_Z 4
_cell_length_a 19.142(6)
_cell_length_b 24.362(7)
_cell_length_c 21.693(6)
_cell_measurement_reflns_used 6494
_cell_measurement_temperature 296(2)
_cell_measurement_theta_max 26.06
_cell_measurement_theta_min 1.76
_cell_volume 9992(5)
_computing_cell_refinement 'Bruker SAINT'
_computing_data_collection 'Bruker APEX2'
_computing_data_reduction 'Bruker SAINT'
_computing_molecular_graphics 'Bruker SHELXTL'
_computing_publication_material 'Bruker SHELXTL'
_computing_structure_refinement 'SHELXL-97 (Sheldrick, 1997)'
_computing_structure_solution 'SHELXS-97 (Sheldrick, 1990)'
_diffrn_ambient_temperature 296(2)
_diffrn_measured_fraction_theta_full 0.991
_diffrn_measured_fraction_theta_max 0.991
_diffrn_measurement_device_type 'Bruker APEX-II CCD'
_diffrn_measurement_method 'phi and omega scans'
_diffrn_radiation_monochromator graphite
_diffrn_radiation_source 'fine-focus sealed tube'
_diffrn_radiation_type MoK\a
_diffrn_radiation_wavelength 0.71073
_diffrn_reflns_av_R_equivalents 0.0774
_diffrn_reflns_av_unetI/netI 0.0895
_diffrn_reflns_limit_h_max 23
_diffrn_reflns_limit_h_min -23
_diffrn_reflns_limit_k_max 18
_diffrn_reflns_limit_k_min -30
_diffrn_reflns_limit_l_max 26
_diffrn_reflns_limit_l_min -26
_diffrn_reflns_number 59396
_diffrn_reflns_theta_full 26.06
_diffrn_reflns_theta_max 26.06
_diffrn_reflns_theta_min 1.76
_exptl_absorpt_coefficient_mu 26.379
_exptl_absorpt_correction_T_max 0.7453
_exptl_absorpt_correction_T_min 0.3575
_exptl_absorpt_correction_type multi-scan
_exptl_absorpt_process_details
'SADABS-2012/1 - Bruker AXS was used for absorption correction. wR2(int) was 0.1618 before and 0.0629 after correction. The Ratio of minimum to maximum transmission is 0.4797. The  Lambda/2 correction factor is 0.0015.'
_exptl_crystal_colour violet
_exptl_crystal_density_diffrn 4.075
_exptl_crystal_density_meas 4.058
_exptl_crystal_density_method 'not measured'
_exptl_crystal_description plate
_exptl_crystal_F_000 10760
_exptl_crystal_size_max 0.36
_exptl_crystal_size_mid 0.31
_exptl_crystal_size_min 0.17
_platon_squeeze_details
;
;
_refine_diff_density_max 4.006
_refine_diff_density_min -3.397
_refine_diff_density_rms 0.393
_refine_ls_extinction_method none
_refine_ls_goodness_of_fit_ref 1.022
_refine_ls_hydrogen_treatment constr
_refine_ls_matrix_type full
_refine_ls_number_parameters 1189
_refine_ls_number_reflns 19612
_refine_ls_number_restraints 8
_refine_ls_restrained_S_all 1.022
_refine_ls_R_factor_all 0.0707
_refine_ls_R_factor_gt 0.0461
_refine_ls_shift/su_max 0.017
_refine_ls_shift/su_mean 0.000
_refine_ls_structure_factor_coef Fsqd
_refine_ls_weighting_details 'calc w=1/[\s^2^(Fo^2^)+(0.0339P)^2^+0.0000P] where P=(Fo^2^+2Fc^2^)/3'
_refine_ls_weighting_scheme calc
_refine_ls_wR_factor_gt 0.0997
_refine_ls_wR_factor_ref 0.1077
_reflns_number_gt 13782
_reflns_number_total 19612
_reflns_threshold_expression >2sigma(I)
_cod_data_source_file c4cc09569c2.cif
_cod_data_source_block Er-4
_cod_original_sg_symbol_H-M P2(1)/c
_cod_database_code 7116530

loop_
_symmetry_equiv_pos_as_xyz
'x, y, z'
'-x, y+1/2, -z+1/2'
'-x, -y, -z'
'x, -y-1/2, z-1/2'

loop_
_atom_site_label
_atom_site_type_symbol
_atom_site_fract_x
_atom_site_fract_y
_atom_site_fract_z
_atom_site_U_iso_or_equiv
_atom_site_adp_type
_atom_site_occupancy
_atom_site_symmetry_multiplicity
_atom_site_calc_flag
_atom_site_refinement_flags
Er1 Er 0.25263(4) 0.49253(3) 0.70929(3) 0.01928(16) Uani 1 1 d .
Cu1 Cu 0.62445(11) 0.39061(8) 0.92870(9) 0.0259(5) Uani 1 1 d .
Si1 Si 0.0608(2) 0.41793(16) 0.76941(19) 0.0150(9) Uani 1 1 d .
Si2 Si 0.4240(2) 0.61497(16) 0.69217(19) 0.0136(9) Uani 1 1 d .
W1 W 0.45706(3) 0.47617(3) 0.71816(3) 0.01824(15) Uani 1 1 d .
W2 W 0.51174(4) 0.58109(3) 0.84174(3) 0.02057(15) Uani 1 1 d .
W3 W 0.60316(4) 0.57899(3) 0.70427(3) 0.02349(16) Uani 1 1 d .
W4 W 0.55700(4) 0.71205(3) 0.67781(3) 0.02765(17) Uani 1 1 d .
W5 W 0.51703(4) 0.61755(3) 0.56380(3) 0.02390(16) Uani 1 1 d .
W6 W 0.46499(4) 0.71215(3) 0.81735(3) 0.02325(16) Uani 1 1 d .
W7 W 0.37255(4) 0.51391(3) 0.58211(3) 0.01832(15) Uani 1 1 d .
W8 W 0.33793(4) 0.61254(3) 0.82428(3) 0.01867(15) Uani 1 1 d .
W9 W 0.24578(4) 0.65394(3) 0.67365(3) 0.02231(16) Uani 1 1 d .
W10 W 0.33071(4) 0.66174(3) 0.54899(3) 0.02289(16) Uani 1 1 d .
W11 W 0.36782(4) 0.75490(3) 0.66331(3) 0.02684(18) Uani 1 1 d .
W12 W 0.16677(4) 0.32692(3) 0.87053(4) 0.03264(19) Uani 1 1 d .
W13 W 0.18347(4) 0.34272(3) 0.70192(4) 0.03049(18) Uani 1 1 d .
W14 W 0.20319(4) 0.46217(3) 0.88003(3) 0.02141(15) Uani 1 1 d .
W15 W 0.02122(4) 0.27718(3) 0.75233(4) 0.03402(19) Uani 1 1 d .
W16 W 0.05766(4) 0.41021(3) 0.93492(3) 0.03139(18) Uani 1 1 d .
W17 W -0.09120(4) 0.35828(3) 0.81723(3) 0.02929(18) Uani 1 1 d .
W18 W 0.08282(4) 0.42963(3) 0.61451(3) 0.02707(17) Uani 1 1 d .
W19 W 0.09278(3) 0.56090(3) 0.78397(3) 0.02052(15) Uani 1 1 d .
W20 W -0.08106(4) 0.36791(3) 0.66378(3) 0.02729(17) Uani 1 1 d .
W21 W -0.05657(4) 0.50839(3) 0.83511(3) 0.02699(17) Uani 1 1 d .
W22 W -0.04695(4) 0.51640(3) 0.68251(3) 0.02622(17) Uani 1 1 d .
N1 N 0.6160(7) 0.4434(5) 0.8592(7) 0.034(4) Uani 1 1 d .
H1C H 0.5866 0.4298 0.8263 0.040 Uiso 1 1 calc R
H1D H 0.5974 0.4750 0.8708 0.040 Uiso 1 1 calc R
N2 N 0.6314(7) 0.3321(5) 0.9944(6) 0.025(3) Uani 1 1 d .
H2C H 0.6617 0.3059 0.9860 0.030 Uiso 1 1 calc R
H2D H 0.6485 0.3468 1.0318 0.030 Uiso 1 1 calc R
N3 N 0.7324(7) 0.4008(6) 0.9303(6) 0.026(3) Uani 1 1 d .
H3C H 0.7469 0.3726 0.9079 0.031 Uiso 1 1 calc R
N4 N 0.5171(10) 0.3833(9) 0.9247(10) 0.0726(18) Uani 1 1 d .
H4C H 0.5127 0.3527 0.9003 0.087 Uiso 1 1 calc R
N6 N 0.8988(8) 0.4067(6) 1.0490(7) 0.044(4) Uani 1 1 d .
H6C H 0.8781 0.3976 1.0799 0.053 Uiso 1 1 calc R
H6D H 0.9438 0.4120 1.0547 0.053 Uiso 1 1 calc R
N7 N 0.3547(10) 0.3782(8) 0.8249(9) 0.0726(18) Uani 1 1 d .
H7C H 0.3782 0.3668 0.7966 0.087 Uiso 1 1 calc R
H7D H 0.3093 0.3757 0.8190 0.087 Uiso 1 1 calc R
N11 N 0.8140(9) 0.2370(7) 0.7017(8) 0.057(5) Uani 1 1 d .
H11C H 0.8218 0.2475 0.7400 0.069 Uiso 1 1 calc R
H11D H 0.8397 0.2118 0.6890 0.069 Uiso 1 1 calc R
N12 N 0.1284(10) 0.6156(8) 0.5137(9) 0.0726(18) Uani 1 1 d .
H12C H 0.1632 0.6324 0.5014 0.087 Uiso 1 1 calc R
N15 N 0.1937(9) 0.4720(8) 0.4946(8) 0.060(6) Uani 1 1 d .
H15C H 0.1701 0.4577 0.5212 0.072 Uiso 1 1 calc R
H15D H 0.2230 0.4523 0.4779 0.072 Uiso 1 1 calc R
N17 N 0.7087(8) 0.3587(6) 0.6532(6) 0.036(4) Uani 1 1 d .
H17C H 0.7440 0.3750 0.6409 0.044 Uiso 1 1 calc R
N19 N 0.5704(8) 0.4591(7) 0.5816(7) 0.042(4) Uani 1 1 d .
H19C H 0.5333 0.4449 0.5928 0.050 Uiso 1 1 calc R
H19D H 0.5668 0.4882 0.5589 0.050 Uiso 1 1 calc R
N20 N 0.0188(9) 0.6687(8) 0.6240(8) 0.0726(18) Uani 1 1 d D
H20A H 0.0177 0.7019 0.6104 0.087 Uiso 1 1 calc R
H20B H 0.0038 0.6614 0.6585 0.087 Uiso 1 1 calc R
C1 C 0.7402(11) 0.4512(8) 0.8948(9) 0.050(6) Uani 1 1 d .
H1A H 0.7378 0.4830 0.9214 0.060 Uiso 1 1 calc R
H1B H 0.7859 0.4514 0.8808 0.060 Uiso 1 1 calc R
C2 C 0.6841(10) 0.4545(8) 0.8409(9) 0.042(5) Uani 1 1 d .
H2A H 0.6838 0.4908 0.8226 0.051 Uiso 1 1 calc R
H2B H 0.6932 0.4280 0.8096 0.051 Uiso 1 1 calc R
C3 C 0.8572(10) 0.4131(8) 0.9861(8) 0.038(5) Uani 1 1 d .
H3A H 0.8742 0.3878 0.9572 0.045 Uiso 1 1 calc R
H3B H 0.8622 0.4502 0.9711 0.045 Uiso 1 1 calc R
C4 C 0.5609(10) 0.3070(7) 0.9970(8) 0.036(5) Uani 1 1 d .
H4A H 0.5598 0.2913 1.0379 0.044 Uiso 1 1 calc R
H4B H 0.5513 0.2782 0.9661 0.044 Uiso 1 1 calc R
C5 C 0.7785(9) 0.4011(8) 0.9901(8) 0.037(5) Uani 1 1 d .
H5A H 0.7754 0.3656 1.0098 0.045 Uiso 1 1 calc R
H5B H 0.7616 0.4285 1.0166 0.045 Uiso 1 1 calc R
C6 C 0.5029(13) 0.3545(10) 0.9832(12) 0.0726(18) Uani 1 1 d .
H6A H 0.4556 0.3390 0.9770 0.087 Uiso 1 1 calc R
H6B H 0.5070 0.3801 1.0179 0.087 Uiso 1 1 calc R
C7 C 0.4669(12) 0.4069(10) 0.8959(12) 0.0726(18) Uani 1 1 d .
H7A H 0.4791 0.4086 0.8542 0.087 Uiso 1 1 calc R
H7B H 0.4733 0.4441 0.9118 0.087 Uiso 1 1 calc R
C8 C 0.3926(12) 0.4020(10) 0.8839(12) 0.0726(18) Uani 1 1 d .
H8A H 0.3735 0.4385 0.8875 0.087 Uiso 1 1 calc R
H8B H 0.3790 0.3805 0.9177 0.087 Uiso 1 1 calc R
C11 C 0.6401(12) 0.4335(9) 0.6010(10) 0.057(6) Uani 1 1 d .
H11A H 0.6714 0.4601 0.6246 0.068 Uiso 1 1 calc R
H11B H 0.6602 0.4237 0.5642 0.068 Uiso 1 1 calc R
C12 C 0.7162(12) 0.3062(8) 0.6873(10) 0.054(6) Uani 1 1 d .
H12A H 0.6695 0.2924 0.6910 0.065 Uiso 1 1 calc R
H12B H 0.7411 0.3127 0.7291 0.065 Uiso 1 1 calc R
C13 C 0.7551(11) 0.2630(8) 0.6567(9) 0.046(6) Uani 1 1 d .
H13A H 0.7748 0.2795 0.6225 0.055 Uiso 1 1 calc R
H13B H 0.7220 0.2347 0.6394 0.055 Uiso 1 1 calc R
C14 C 0.6360(10) 0.3815(8) 0.6417(10) 0.050(6) Uani 1 1 d .
H14A H 0.6204 0.3909 0.6807 0.060 Uiso 1 1 calc R
H14B H 0.6033 0.3550 0.6198 0.060 Uiso 1 1 calc R
C15 C 0.1837(14) 0.5311(10) 0.4772(11) 0.079(9) Uani 1 1 d .
H15A H 0.1673 0.5346 0.4327 0.095 Uiso 1 1 calc R
H15B H 0.2281 0.5507 0.4873 0.095 Uiso 1 1 calc R
C17 C 0.1271(13) 0.5556(10) 0.5153(12) 0.0726(18) Uani 1 1 d .
H17A H 0.0803 0.5426 0.4975 0.087 Uiso 1 1 calc R
H17B H 0.1371 0.5431 0.5582 0.087 Uiso 1 1 calc R
C18 C 0.0668(12) 0.6489(10) 0.5342(10) 0.0726(18) Uani 1 1 d D
H18A H 0.0818 0.6861 0.5453 0.087 Uiso 1 1 calc R
H18B H 0.0268 0.6503 0.5007 0.087 Uiso 1 1 calc R
C19 C 0.0481(12) 0.6215(9) 0.5860(11) 0.0726(18) Uani 1 1 d D
H19A H 0.0889 0.6040 0.6103 0.087 Uiso 1 1 calc R
H19B H 0.0121 0.5940 0.5732 0.087 Uiso 1 1 calc R
O1 O 0.2706(6) 0.4921(4) 0.9298(5) 0.031(3) Uani 1 1 d .
O2 O 0.4318(6) 0.6265(4) 0.7662(4) 0.020(2) Uani 1 1 d .
O3 O 0.0159(6) 0.5726(4) 0.7134(5) 0.027(3) Uani 1 1 d .
O4 O 0.0916(7) 0.2966(4) 0.7084(6) 0.035(3) Uani 1 1 d .
O5 O 0.3634(6) 0.4830(5) 0.5086(5) 0.032(3) Uani 1 1 d .
O6 O -0.0991(6) 0.5292(4) 0.7510(5) 0.025(3) Uani 1 1 d .
O7 O 0.2967(6) 0.4884(4) 0.6117(5) 0.027(3) Uani 1 1 d .
O8 O -0.0969(6) 0.4366(5) 0.8148(5) 0.030(3) Uani 1 1 d .
O9 O 0.5401(6) 0.6152(4) 0.4910(5) 0.030(3) Uani 1 1 d .
O10 O 0.5057(6) 0.4188(5) 0.7397(5) 0.033(3) Uani 1 1 d .
O11 O 0.5658(6) 0.5524(4) 0.9044(5) 0.029(3) Uani 1 1 d .
O12 O 0.4031(6) 0.7445(4) 0.7486(5) 0.028(3) Uani 1 1 d .
O13 O 0.5983(6) 0.5825(4) 0.6142(5) 0.027(3) Uani 1 1 d .
O14 O 0.3132(6) 0.5518(4) 0.7831(5) 0.024(3) Uani 1 1 d .
O15 O 0.3421(7) 0.7368(4) 0.5761(5) 0.031(3) Uani 1 1 d .
O16 O 0.1400(6) 0.5224(4) 0.8578(5) 0.022(3) Uani 1 1 d .
O17 O 0.1212(6) 0.6270(5) 0.8009(5) 0.032(3) Uani 1 1 d .
O18 O 0.0079(6) 0.5637(4) 0.8347(5) 0.026(3) Uani 1 1 d .
O19 O 0.0250(6) 0.4787(4) 0.7687(5) 0.020(2) Uani 1 1 d .
O20 O 0.5788(5) 0.5908(4) 0.7850(5) 0.021(3) Uani 1 1 d .
O21 O -0.0169(6) 0.3668(5) 0.8852(5) 0.028(3) Uani 1 1 d .
O22 O 0.1522(5) 0.5340(4) 0.7382(5) 0.022(3) Uani 1 1 d .
O23 O 0.4644(6) 0.5556(4) 0.5645(5) 0.023(3) Uani 1 1 d .
O24 O 0.2347(6) 0.4591(4) 0.8079(6) 0.028(3) Uani 1 1 d .
O25 O 0.3895(6) 0.6873(4) 0.8516(5) 0.024(3) Uani 1 1 d .
O26 O 0.5458(6) 0.5181(4) 0.6948(5) 0.022(3) Uani 1 1 d .
O27 O 0.5247(5) 0.6562(4) 0.8628(5) 0.020(2) Uani 1 1 d .
O28 O 0.4989(5) 0.6285(4) 0.6683(4) 0.014(2) Uani 1 1 d .
O29 O 0.1113(5) 0.4107(4) 0.7168(5) 0.020(2) Uani 1 1 d .
O30 O 0.2443(5) 0.5822(4) 0.6680(5) 0.022(3) Uani 1 1 d .
O31 O 0.4256(6) 0.5827(4) 0.8744(5) 0.022(3) Uani 1 1 d .
O32 O 0.2861(5) 0.6573(4) 0.7597(4) 0.020(2) Uani 1 1 d .
O33 O 0.3289(5) 0.5847(4) 0.5550(5) 0.019(2) Uani 1 1 d .
O34 O 0.4379(6) 0.4628(4) 0.6293(4) 0.019(2) Uani 1 1 d .
O35 O 0.4046(5) 0.5511(4) 0.6750(4) 0.014(2) Uani 1 1 d .
O37 O 0.1143(6) 0.3438(5) 0.9358(5) 0.038(3) Uani 1 1 d .
O38 O 0.0313(7) 0.4054(6) 1.0075(6) 0.050(4) Uani 1 1 d .
O39 O -0.0993(6) 0.5520(5) 0.6253(6) 0.043(3) Uani 1 1 d .
O42 O 0.2162(7) 0.2727(5) 0.9025(6) 0.044(4) Uani 1 1 d .
O43 O 0.3626(7) 0.8253(4) 0.6575(5) 0.038(3) Uani 1 1 d .
O44 O 0.1320(6) 0.3613(5) 0.6193(5) 0.034(3) Uani 1 1 d .
O45 O -0.1622(7) 0.3408(5) 0.8525(6) 0.044(3) Uani 1 1 d .
O46 O 0.0621(6) 0.4321(5) 0.5325(5) 0.038(3) Uani 1 1 d .
O47 O 0.2947(6) 0.6708(4) 0.4715(5) 0.027(3) Uani 1 1 d .
O48 O 0.1599(6) 0.6712(5) 0.6775(5) 0.036(3) Uani 1 1 d .
O49 O -0.0550(6) 0.2879(5) 0.8026(5) 0.035(3) Uani 1 1 d .
O50 O 0.4662(7) 0.7432(4) 0.6509(5) 0.034(3) Uani 1 1 d .
O51 O 0.0043(6) 0.4717(5) 0.9003(5) 0.031(3) Uani 1 1 d .
O52 O 0.0208(6) 0.4862(4) 0.6381(5) 0.027(3) Uani 1 1 d .
O53 O 0.2785(6) 0.7367(4) 0.6748(5) 0.030(3) Uani 1 1 d U
O54 O -0.0047(6) 0.3814(5) 0.6252(5) 0.032(3) Uani 1 1 d .
O55 O 0.1589(6) 0.4722(4) 0.6276(5) 0.024(3) Uani 1 1 d .
O56 O 0.4276(7) 0.6569(4) 0.5450(5) 0.029(3) Uani 1 1 d .
O57 O 0.1976(8) 0.3325(7) 0.7917(8) 0.0726(18) Uani 1 1 d .
O58 O -0.1188(7) 0.5375(5) 0.8745(6) 0.045(4) Uani 1 1 d .
O59 O 0.4910(8) 0.7682(4) 0.8621(5) 0.041(4) Uani 1 1 d .
O60 O -0.0915(6) 0.4458(4) 0.6755(5) 0.028(3) Uani 1 1 d .
O66 O 0.6875(6) 0.5516(5) 0.7220(5) 0.037(3) Uani 1 1 d .
O67 O 0.5359(6) 0.7129(4) 0.7595(5) 0.029(3) Uani 1 1 d .
O68 O -0.0512(6) 0.2922(4) 0.6823(5) 0.031(3) Uani 1 1 d .
O69 O 0.3706(6) 0.4571(4) 0.7331(5) 0.024(3) Uani 1 1 d .
O70 O 0.2286(6) 0.3864(5) 0.9000(5) 0.031(3) Uani 1 1 d .
O71 O 0.2866(6) 0.6158(5) 0.8815(5) 0.030(3) Uani 1 1 d .
O72 O 0.2479(6) 0.3943(4) 0.7014(5) 0.029(3) Uani 1 1 d .
O73 O 0.3625(6) 0.6566(4) 0.6568(4) 0.020(3) Uani 1 1 d .
O74 O 0.2438(6) 0.6625(4) 0.5826(5) 0.026(3) Uani 1 1 d .
O75 O 0.5583(7) 0.6876(4) 0.5949(5) 0.033(3) Uani 1 1 d .
O76 O 0.1395(6) 0.4502(5) 0.9491(5) 0.027(3) Uani 1 1 d .
O77 O 0.1063(5) 0.4075(4) 0.8398(4) 0.019(2) Uani 1 1 d .
O78 O 0.4818(6) 0.5183(4) 0.7929(5) 0.020(2) Uani 1 1 d .
O79 O 0.0851(6) 0.2897(4) 0.8284(5) 0.033(3) Uani 1 1 d .
O80 O -0.0031(5) 0.3723(4) 0.7570(5) 0.022(3) Uani 1 1 d .
O81 O -0.1371(6) 0.3574(5) 0.7319(5) 0.027(3) Uani 1 1 d .
O91 O 0.6282(8) 0.6575(7) 0.7041(8) 0.0726(18) Uani 1 1 d .
O92 O -0.1491(7) 0.3562(5) 0.6022(5) 0.042(4) Uani 1 1 d .
O93 O 0.0227(7) 0.2064(4) 0.7506(7) 0.048(4) Uani 1 1 d .
O94 O 0.6112(8) 0.7688(5) 0.6771(6) 0.050(4) Uani 1 1 d .
O95 O 0.2272(7) 0.2849(5) 0.6790(6) 0.048(4) Uani 1 1 d .
O1W O -0.3918(9) 0.4631(7) 1.0060(6) 0.078(5) Uani 1 1 d .
O3W O 0.0367(17) 0.2589(13) 0.5747(11) 0.196(14) Uani 1 1 d .
O5W O 0.1749(10) 0.7676(7) 0.5450(7) 0.085(6) Uani 1 1 d .
O6W O -0.1159(10) 0.2930(6) 1.0752(7) 0.083(6) Uani 1 1 d .
O7W O 0.7670(8) 0.4555(6) 0.7129(7) 0.061(4) Uani 1 1 d .
O9W O 0.3431(16) 0.3612(13) 0.5942(15) 0.0726(18) Uani 0.50 1 d P
O10W O 0.064(2) 0.1667(10) 0.6338(16) 0.103(16) Uani 0.50 1 d P
O11W O 0.7337(11) 0.5911(13) 0.5805(12) 0.177(13) Uani 1 1 d .

loop_
_atom_site_aniso_label
_atom_site_aniso_U_11
_atom_site_aniso_U_22
_atom_site_aniso_U_33
_atom_site_aniso_U_23
_atom_site_aniso_U_13
_atom_site_aniso_U_12
Er1 0.0127(4) 0.0214(4) 0.0240(4) -0.0030(3) 0.0033(3) -0.0009(3)
Cu1 0.0146(11) 0.0337(12) 0.0282(12) -0.0006(9) -0.0005(9) -0.0001(10)
Si1 0.010(2) 0.015(2) 0.019(2) -0.0004(17) 0.0010(18) -0.0025(18)
Si2 0.012(2) 0.013(2) 0.015(2) 0.0023(16) 0.0004(17) -0.0009(18)
W1 0.0136(3) 0.0174(3) 0.0242(4) 0.0009(3) 0.0043(3) 0.0010(3)
W2 0.0190(4) 0.0224(3) 0.0195(4) 0.0016(3) 0.0005(3) 0.0023(3)
W3 0.0143(4) 0.0285(4) 0.0281(4) 0.0007(3) 0.0048(3) -0.0034(3)
W4 0.0320(4) 0.0246(4) 0.0273(4) -0.0007(3) 0.0074(3) -0.0130(3)
W5 0.0248(4) 0.0262(4) 0.0224(4) 0.0001(3) 0.0089(3) -0.0055(3)
W6 0.0301(4) 0.0192(3) 0.0194(4) -0.0015(3) 0.0007(3) -0.0020(3)
W7 0.0158(4) 0.0195(3) 0.0202(4) -0.0031(3) 0.0046(3) -0.0011(3)
W8 0.0199(4) 0.0204(3) 0.0161(3) -0.0006(3) 0.0038(3) 0.0017(3)
W9 0.0208(4) 0.0250(4) 0.0205(4) 0.0013(3) 0.0011(3) 0.0073(3)
W10 0.0296(4) 0.0218(3) 0.0164(4) 0.0012(3) 0.0012(3) 0.0054(3)
W11 0.0439(5) 0.0157(3) 0.0199(4) 0.0023(3) 0.0015(3) 0.0042(3)
W12 0.0228(4) 0.0247(4) 0.0487(5) 0.0108(3) 0.0003(4) -0.0027(3)
W13 0.0212(4) 0.0214(4) 0.0508(5) -0.0105(3) 0.0117(3) -0.0041(3)
W14 0.0123(3) 0.0248(3) 0.0266(4) 0.0003(3) 0.0011(3) -0.0028(3)
W15 0.0266(4) 0.0240(4) 0.0519(5) -0.0030(3) 0.0072(4) -0.0107(3)
W16 0.0196(4) 0.0487(5) 0.0258(4) 0.0036(3) 0.0034(3) -0.0096(4)
W17 0.0193(4) 0.0387(4) 0.0309(4) -0.0024(3) 0.0072(3) -0.0133(3)
W18 0.0178(4) 0.0395(4) 0.0243(4) -0.0065(3) 0.0046(3) -0.0097(3)
W19 0.0123(3) 0.0213(3) 0.0277(4) -0.0042(3) 0.0025(3) 0.0001(3)
W20 0.0176(4) 0.0352(4) 0.0291(4) -0.0072(3) 0.0039(3) -0.0122(3)
W21 0.0128(4) 0.0367(4) 0.0322(4) -0.0091(3) 0.0056(3) -0.0028(3)
W22 0.0164(4) 0.0308(4) 0.0294(4) 0.0006(3) -0.0028(3) -0.0011(3)
N1 0.022(9) 0.017(7) 0.055(10) -0.007(7) -0.012(7) -0.001(7)
N2 0.013(7) 0.031(8) 0.030(8) -0.010(6) 0.001(6) -0.001(7)
N3 0.015(8) 0.032(8) 0.028(8) 0.003(6) 0.000(6) -0.005(7)
N4 0.041(4) 0.076(4) 0.100(5) 0.018(4) 0.010(3) -0.009(3)
N6 0.015(8) 0.073(12) 0.044(10) -0.025(9) 0.004(7) 0.011(9)
N7 0.041(4) 0.076(4) 0.100(5) 0.018(4) 0.010(3) -0.009(3)
N11 0.051(13) 0.043(10) 0.074(14) 0.025(9) -0.001(10) 0.010(10)
N12 0.041(4) 0.076(4) 0.100(5) 0.018(4) 0.010(3) -0.009(3)
N15 0.037(11) 0.094(16) 0.050(12) -0.004(10) 0.007(9) -0.031(11)
N17 0.031(10) 0.048(10) 0.032(9) 0.014(7) 0.013(7) -0.003(8)
N19 0.024(9) 0.068(12) 0.038(10) 0.011(8) 0.019(7) -0.004(9)
N20 0.041(4) 0.076(4) 0.100(5) 0.018(4) 0.010(3) -0.009(3)
C1 0.043(14) 0.042(12) 0.063(15) 0.021(10) 0.001(11) -0.021(11)
C2 0.022(11) 0.048(12) 0.055(14) 0.021(10) 0.002(10) 0.000(10)
C3 0.034(12) 0.054(12) 0.024(11) -0.011(9) 0.001(9) 0.003(10)
C4 0.053(14) 0.046(11) 0.013(9) -0.003(8) 0.011(9) -0.008(11)
C5 0.022(10) 0.061(13) 0.027(11) -0.006(9) 0.000(8) 0.000(10)
C6 0.041(4) 0.076(4) 0.100(5) 0.018(4) 0.010(3) -0.009(3)
C7 0.041(4) 0.076(4) 0.100(5) 0.018(4) 0.010(3) -0.009(3)
C8 0.041(4) 0.076(4) 0.100(5) 0.018(4) 0.010(3) -0.009(3)
C11 0.055(16) 0.059(15) 0.051(15) -0.004(11) -0.008(12) 0.010(13)
C12 0.053(15) 0.052(14) 0.062(15) 0.029(11) 0.021(12) -0.023(12)
C13 0.046(14) 0.039(12) 0.050(13) 0.021(10) -0.003(11) -0.026(11)
C14 0.030(12) 0.050(13) 0.076(16) 0.008(11) 0.022(11) 0.007(11)
C15 0.067(19) 0.09(2) 0.067(18) 0.046(15) -0.027(14) -0.020(16)
C17 0.041(4) 0.076(4) 0.100(5) 0.018(4) 0.010(3) -0.009(3)
C18 0.041(4) 0.076(4) 0.100(5) 0.018(4) 0.010(3) -0.009(3)
C19 0.041(4) 0.076(4) 0.100(5) 0.018(4) 0.010(3) -0.009(3)
O1 0.029(7) 0.025(6) 0.037(7) -0.005(5) 0.000(6) -0.004(6)
O2 0.023(6) 0.026(6) 0.012(6) -0.007(4) 0.007(5) -0.007(5)
O3 0.031(7) 0.020(6) 0.029(7) 0.006(5) 0.000(5) 0.000(6)
O4 0.036(8) 0.018(6) 0.053(8) -0.009(5) 0.010(6) -0.012(6)
O5 0.034(8) 0.046(7) 0.016(6) -0.017(5) 0.010(5) -0.006(6)
O6 0.013(6) 0.030(6) 0.027(7) -0.003(5) -0.010(5) 0.014(5)
O7 0.031(7) 0.030(6) 0.021(6) -0.004(5) 0.010(5) 0.002(6)
O8 0.020(7) 0.040(7) 0.030(7) -0.005(5) 0.005(5) 0.002(6)
O9 0.046(8) 0.022(6) 0.030(7) -0.010(5) 0.026(6) -0.006(6)
O10 0.027(7) 0.039(7) 0.032(7) 0.002(5) -0.003(6) 0.015(6)
O11 0.029(7) 0.033(7) 0.021(6) 0.003(5) -0.009(5) 0.014(6)
O12 0.030(7) 0.035(7) 0.016(6) -0.008(5) -0.006(5) -0.001(6)
O13 0.013(6) 0.035(7) 0.037(7) 0.004(5) 0.015(5) -0.005(5)
O14 0.032(7) 0.022(6) 0.017(6) -0.007(4) 0.004(5) 0.013(5)
O15 0.056(9) 0.027(6) 0.012(6) -0.002(5) 0.009(6) 0.009(6)
O16 0.017(6) 0.024(6) 0.024(6) -0.008(5) 0.001(5) 0.005(5)
O17 0.028(7) 0.033(7) 0.033(7) -0.007(5) -0.004(6) 0.006(6)
O18 0.015(6) 0.037(7) 0.024(7) -0.002(5) -0.002(5) -0.007(6)
O19 0.017(6) 0.023(6) 0.020(6) 0.001(4) 0.001(5) -0.002(5)
O20 0.016(6) 0.015(5) 0.030(7) -0.001(4) -0.003(5) -0.009(5)
O21 0.017(6) 0.039(7) 0.027(7) 0.008(5) 0.003(5) -0.011(6)
O22 0.011(6) 0.030(6) 0.025(6) -0.002(5) -0.001(5) -0.002(5)
O23 0.028(7) 0.029(6) 0.015(6) 0.002(5) 0.009(5) 0.001(6)
O24 0.010(6) 0.010(5) 0.064(9) 0.002(5) 0.009(6) 0.003(5)
O25 0.023(7) 0.024(6) 0.021(6) -0.002(5) -0.008(5) 0.004(5)
O26 0.019(6) 0.017(5) 0.030(7) 0.007(5) 0.007(5) 0.000(5)
O27 0.013(6) 0.021(6) 0.022(6) 0.001(4) -0.007(5) 0.004(5)
O28 0.009(5) 0.017(5) 0.017(6) -0.005(4) 0.006(4) -0.005(5)
O29 0.016(6) 0.017(5) 0.028(7) -0.008(5) 0.003(5) -0.007(5)
O30 0.011(6) 0.022(6) 0.034(7) 0.000(5) 0.005(5) 0.002(5)
O31 0.023(7) 0.016(5) 0.026(6) 0.003(4) 0.005(5) 0.006(5)
O32 0.015(6) 0.036(6) 0.010(6) 0.002(5) 0.004(5) 0.002(5)
O33 0.011(6) 0.022(6) 0.023(6) -0.003(5) 0.002(5) 0.000(5)
O34 0.023(6) 0.022(6) 0.013(6) -0.002(4) 0.009(5) 0.006(5)
O35 0.011(6) 0.016(5) 0.015(6) -0.002(4) -0.001(4) -0.001(5)
O37 0.025(7) 0.046(8) 0.041(8) 0.017(6) -0.006(6) 0.002(6)
O38 0.027(8) 0.098(11) 0.029(8) -0.008(7) 0.017(6) -0.015(8)
O39 0.019(7) 0.054(8) 0.051(9) 0.010(7) -0.014(6) 0.007(7)
O42 0.035(8) 0.023(7) 0.072(10) 0.016(6) 0.002(7) 0.008(6)
O43 0.065(10) 0.009(6) 0.039(8) 0.007(5) 0.003(7) -0.001(6)
O44 0.034(8) 0.032(7) 0.040(8) -0.014(6) 0.012(6) -0.003(6)
O45 0.027(8) 0.058(9) 0.047(9) -0.011(7) 0.005(6) -0.014(7)
O46 0.023(7) 0.056(8) 0.035(8) -0.014(6) 0.011(6) -0.021(7)
O47 0.024(7) 0.034(7) 0.022(6) 0.002(5) -0.003(5) 0.006(6)
O48 0.020(7) 0.060(9) 0.031(7) 0.006(6) 0.007(5) 0.019(7)
O49 0.034(8) 0.038(7) 0.038(8) -0.001(6) 0.016(6) -0.021(6)
O50 0.059(9) 0.026(6) 0.018(6) 0.006(5) 0.011(6) -0.002(6)
O51 0.018(7) 0.042(7) 0.033(7) 0.000(5) 0.006(5) -0.004(6)
O52 0.029(7) 0.027(6) 0.024(7) 0.005(5) 0.003(5) -0.005(6)
O53 0.033(6) 0.028(5) 0.030(6) 0.008(4) 0.012(5) 0.023(5)
O54 0.033(8) 0.033(7) 0.028(7) -0.002(5) 0.004(6) -0.014(6)
O55 0.015(6) 0.034(6) 0.024(6) 0.001(5) 0.007(5) 0.003(5)
O56 0.045(8) 0.015(6) 0.028(7) 0.001(5) 0.005(6) -0.006(6)
O57 0.041(4) 0.076(4) 0.100(5) 0.018(4) 0.010(3) -0.009(3)
O58 0.036(8) 0.063(9) 0.038(8) -0.019(7) 0.013(6) -0.001(7)
O59 0.070(11) 0.019(6) 0.035(8) 0.001(5) 0.015(7) -0.001(7)
O60 0.013(6) 0.034(7) 0.034(7) 0.006(5) -0.007(5) -0.018(6)
O66 0.028(8) 0.039(7) 0.043(8) -0.010(6) 0.005(6) -0.016(6)
O67 0.024(7) 0.030(7) 0.033(7) 0.005(5) 0.002(5) 0.004(6)
O68 0.027(7) 0.025(6) 0.048(8) -0.013(5) 0.025(6) -0.006(6)
O69 0.014(6) 0.033(6) 0.028(7) 0.002(5) 0.011(5) 0.001(5)
O70 0.026(7) 0.035(7) 0.031(7) 0.012(5) 0.001(5) -0.006(6)
O71 0.027(7) 0.041(7) 0.023(7) 0.002(5) 0.001(5) 0.009(6)
O72 0.010(6) 0.027(6) 0.050(8) -0.016(5) 0.005(5) -0.004(5)
O73 0.031(7) 0.017(5) 0.009(6) 0.004(4) -0.006(5) -0.005(5)
O74 0.027(7) 0.026(6) 0.024(7) 0.003(5) 0.000(5) 0.011(6)
O75 0.048(9) 0.018(6) 0.033(7) 0.005(5) 0.013(6) -0.008(6)
O76 0.015(6) 0.038(7) 0.032(7) 0.011(5) 0.011(5) -0.005(6)
O77 0.018(6) 0.021(6) 0.017(6) 0.001(4) 0.000(5) -0.008(5)
O78 0.018(6) 0.017(5) 0.026(6) -0.003(4) 0.007(5) 0.009(5)
O79 0.022(7) 0.029(7) 0.044(8) 0.005(5) -0.006(6) -0.014(6)
O80 0.007(6) 0.024(6) 0.036(7) 0.001(5) 0.006(5) 0.001(5)
O81 0.016(6) 0.054(8) 0.014(6) -0.005(5) 0.009(5) -0.003(6)
O91 0.041(4) 0.076(4) 0.100(5) 0.018(4) 0.010(3) -0.009(3)
O92 0.038(8) 0.060(9) 0.029(7) -0.016(6) 0.007(6) -0.030(7)
O93 0.047(9) 0.012(6) 0.089(11) -0.003(6) 0.018(8) -0.013(6)
O94 0.061(11) 0.042(8) 0.049(9) 0.000(6) 0.010(8) -0.026(8)
O95 0.040(9) 0.033(7) 0.075(10) -0.017(7) 0.022(8) -0.006(7)
O1W 0.081(13) 0.108(14) 0.035(9) -0.012(8) -0.019(8) 0.004(11)
O3W 0.22(3) 0.26(3) 0.12(2) -0.10(2) 0.07(2) -0.09(3)
O5W 0.111(16) 0.074(12) 0.058(11) -0.010(8) -0.029(10) 0.032(11)
O6W 0.110(16) 0.059(11) 0.070(12) 0.003(8) -0.013(11) -0.003(11)
O7W 0.038(9) 0.052(9) 0.090(12) -0.017(8) 0.004(8) 0.001(8)
O9W 0.041(4) 0.076(4) 0.100(5) 0.018(4) 0.010(3) -0.009(3)
O10W 0.20(5) 0.010(14) 0.12(3) 0.012(16) 0.09(3) 0.02(2)
O11W 0.061(15) 0.32(4) 0.17(2) -0.06(2) 0.080(16) -0.03(2)

loop_
_atom_type_symbol
_atom_type_description
_atom_type_scat_dispersion_real
_atom_type_scat_dispersion_imag
_atom_type_scat_source
C C 0.0033 0.0016 'International Tables Vol C Tables 4.2.6.8 and 6.1.1.4'
H H 0.0000 0.0000 'International Tables Vol C Tables 4.2.6.8 and 6.1.1.4'
N N 0.0061 0.0033 'International Tables Vol C Tables 4.2.6.8 and 6.1.1.4'
O O 0.0106 0.0060 'International Tables Vol C Tables 4.2.6.8 and 6.1.1.4'
Si Si 0.0817 0.0704 'International Tables Vol C Tables 4.2.6.8 and 6.1.1.4'
Cu Cu 0.3201 1.2651 'International Tables Vol C Tables 4.2.6.8 and 6.1.1.4'
Er Er -0.2586 4.9576 'International Tables Vol C Tables 4.2.6.8 and 6.1.1.4'
W W -0.8490 6.8722 'International Tables Vol C Tables 4.2.6.8 and 6.1.1.4'

loop_
_geom_angle_atom_site_label_1
_geom_angle_atom_site_label_2
_geom_angle_atom_site_label_3
_geom_angle
O14 Er1 O22 83.7(4)
O14 Er1 O30 71.6(4)
O22 Er1 O30 72.1(4)
O14 Er1 O24 73.6(4)
O22 Er1 O24 70.4(4)
O30 Er1 O24 130.8(3)
O14 Er1 O55 151.9(4)
O22 Er1 O55 74.5(4)
O30 Er1 O55 84.9(4)
O24 Er1 O55 113.9(4)
O14 Er1 O69 74.0(4)
O22 Er1 O69 152.0(3)
O30 Er1 O69 114.9(4)
O24 Er1 O69 86.9(4)
O55 Er1 O69 131.6(4)
O14 Er1 O72 132.6(4)
O22 Er1 O72 115.2(4)
O30 Er1 O72 153.8(4)
O24 Er1 O72 73.2(4)
O55 Er1 O72 73.9(4)
O69 Er1 O72 71.3(4)
O14 Er1 O7 115.3(4)
O22 Er1 O7 132.1(4)
O30 Er1 O7 73.5(4)
O24 Er1 O7 154.7(4)
O55 Er1 O7 70.2(4)
O69 Er1 O7 74.1(4)
O72 Er1 O7 84.8(4)
N1 Cu1 N2 175.5(6)
N1 Cu1 N4 93.6(7)
N2 Cu1 N4 85.6(7)
N1 Cu1 N3 84.0(6)
N2 Cu1 N3 96.8(5)
N4 Cu1 N3 177.6(7)
O29 Si1 O19 112.9(6)
O29 Si1 O80 108.8(5)
O19 Si1 O80 108.1(6)
O29 Si1 O77 110.4(6)
O19 Si1 O77 107.9(5)
O80 Si1 O77 108.5(5)
O2 Si2 O35 112.1(5)
O2 Si2 O28 109.4(5)
O35 Si2 O28 107.4(5)
O2 Si2 O73 107.7(6)
O35 Si2 O73 111.1(5)
O28 Si2 O73 109.1(5)
O10 W1 O69 102.6(5)
O10 W1 O78 99.0(5)
O69 W1 O78 95.7(5)
O10 W1 O34 98.4(5)
O69 W1 O34 95.7(5)
O78 W1 O34 156.6(4)
O10 W1 O26 92.1(5)
O69 W1 O26 165.3(4)
O78 W1 O26 80.9(4)
O34 W1 O26 82.9(4)
O10 W1 O35 169.2(5)
O69 W1 O35 85.4(4)
O78 W1 O35 87.2(4)
O34 W1 O35 73.4(4)
O26 W1 O35 80.1(4)
O11 W2 O27 99.3(5)
O11 W2 O31 99.4(5)
O27 W2 O31 88.7(4)
O11 W2 O78 101.9(5)
O27 W2 O78 158.6(4)
O31 W2 O78 91.2(4)
O11 W2 O20 100.1(5)
O27 W2 O20 87.8(4)
O31 W2 O20 160.4(4)
O78 W2 O20 85.1(4)
O11 W2 O2 172.6(4)
O27 W2 O2 76.0(4)
O31 W2 O2 74.9(4)
O78 W2 O2 83.3(4)
O20 W2 O2 85.6(4)
O66 W3 O26 103.5(5)
O66 W3 O20 102.0(5)
O26 W3 O20 89.8(4)
O66 W3 O13 97.9(5)
O26 W3 O13 89.4(5)
O20 W3 O13 159.8(5)
O66 W3 O91 98.9(6)
O26 W3 O91 157.5(6)
O20 W3 O91 87.1(6)
O13 W3 O91 85.9(6)
O66 W3 O28 168.8(5)
O26 W3 O28 85.1(4)
O20 W3 O28 84.9(4)
O13 W3 O28 74.9(4)
O91 W3 O28 72.3(5)
O94 W4 O67 102.6(5)
O94 W4 O75 98.3(5)
O67 W4 O75 159.0(5)
O94 W4 O50 101.4(6)
O67 W4 O50 87.9(5)
O75 W4 O50 88.9(5)
O94 W4 O91 99.0(7)
O67 W4 O91 88.6(6)
O75 W4 O91 87.1(6)
O50 W4 O91 159.5(6)
O94 W4 O28 169.4(5)
O67 W4 O28 85.6(4)
O75 W4 O28 73.5(4)
O50 W4 O28 85.4(4)
O91 W4 O28 74.2(5)
O9 W5 O23 101.8(5)
O9 W5 O56 99.7(5)
O23 W5 O56 86.6(5)
O9 W5 O13 101.8(5)
O23 W5 O13 91.5(5)
O56 W5 O13 158.3(4)
O9 W5 O75 101.5(5)
O23 W5 O75 156.5(4)
O56 W5 O75 86.4(5)
O13 W5 O75 86.8(5)
O9 W5 O28 172.1(5)
O23 W5 O28 85.4(4)
O56 W5 O28 83.6(4)
O13 W5 O28 74.7(4)
O75 W5 O28 71.5(4)
O59 W6 O25 102.3(5)
O59 W6 O12 101.7(5)
O25 W6 O12 91.2(5)
O59 W6 O27 100.2(5)
O25 W6 O27 90.0(4)
O12 W6 O27 157.3(4)
O59 W6 O67 100.7(6)
O25 W6 O67 157.0(5)
O12 W6 O67 84.6(5)
O27 W6 O67 85.5(4)
O59 W6 O2 172.8(5)
O25 W6 O2 74.4(4)
O12 W6 O2 84.9(4)
O27 W6 O2 73.6(4)
O67 W6 O2 82.7(4)
O5 W7 O7 101.9(5)
O5 W7 O34 99.8(5)
O7 W7 O34 94.6(5)
O5 W7 O33 97.3(5)
O7 W7 O33 94.7(5)
O34 W7 O33 158.4(4)
O5 W7 O23 90.5(5)
O7 W7 O23 167.3(4)
O34 W7 O23 85.3(4)
O33 W7 O23 81.5(4)
O5 W7 O35 169.7(5)
O7 W7 O35 86.6(4)
O34 W7 O35 73.6(4)
O33 W7 O35 87.5(4)
O23 W7 O35 81.2(4)
O71 W8 O14 105.7(5)
O71 W8 O32 102.4(5)
O14 W8 O32 92.3(5)
O71 W8 O31 98.8(5)
O14 W8 O31 96.2(5)
O32 W8 O31 154.2(4)
O71 W8 O25 93.0(5)
O14 W8 O25 161.3(5)
O32 W8 O25 83.2(4)
O31 W8 O25 81.0(4)
O71 W8 O2 162.1(5)
O14 W8 O2 91.0(4)
O32 W8 O2 83.1(4)
O31 W8 O2 72.5(4)
O25 W8 O2 70.5(4)
O48 W9 O30 104.1(6)
O48 W9 O32 100.7(5)
O30 W9 O32 96.4(5)
O48 W9 O74 98.9(5)
O30 W9 O74 92.1(5)
O32 W9 O74 156.0(5)
O48 W9 O53 92.9(5)
O30 W9 O53 162.9(5)
O32 W9 O53 82.7(4)
O74 W9 O53 82.6(4)
O48 W9 O73 163.1(5)
O30 W9 O73 91.3(4)
O32 W9 O73 84.3(4)
O74 W9 O73 73.1(4)
O53 W9 O73 71.6(4)
O47 W10 O56 102.1(5)
O47 W10 O33 100.7(5)
O56 W10 O33 88.3(4)
O47 W10 O74 97.5(5)
O56 W10 O74 160.4(4)
O33 W10 O74 87.5(4)
O47 W10 O15 100.6(5)
O56 W10 O15 90.5(5)
O33 W10 O15 158.4(4)
O74 W10 O15 86.4(5)
O47 W10 O73 170.6(5)
O56 W10 O73 86.4(4)
O33 W10 O73 83.2(4)
O74 W10 O73 74.0(4)
O15 W10 O73 75.2(4)
O43 W11 O53 102.0(6)
O43 W11 O12 102.3(5)
O53 W11 O12 91.9(5)
O43 W11 O15 98.8(5)
O53 W11 O15 88.7(5)
O12 W11 O15 158.3(5)
O43 W11 O50 100.4(6)
O53 W11 O50 157.6(5)
O12 W11 O50 84.9(5)
O15 W11 O50 86.3(5)
O43 W11 O73 171.3(5)
O53 W11 O73 74.5(4)
O12 W11 O73 85.9(4)
O15 W11 O73 73.3(4)
O50 W11 O73 83.1(4)
O42 W12 O57 101.0(7)
O42 W12 O37 100.8(6)
O57 W12 O37 158.2(6)
O42 W12 O79 100.8(6)
O57 W12 O79 87.1(6)
O37 W12 O79 88.3(5)
O42 W12 O70 100.1(6)
O57 W12 O70 89.0(6)
O37 W12 O70 87.7(5)
O79 W12 O70 159.1(5)
O42 W12 O77 171.8(5)
O57 W12 O77 83.8(5)
O37 W12 O77 74.6(4)
O79 W12 O77 86.0(4)
O70 W12 O77 73.2(4)
O95 W13 O72 101.9(5)
O95 W13 O57 100.6(7)
O72 W13 O57 96.3(6)
O95 W13 O44 96.9(6)
O72 W13 O44 94.7(5)
O57 W13 O44 156.9(6)
O95 W13 O4 91.8(5)
O72 W13 O4 166.3(5)
O57 W13 O4 81.5(6)
O44 W13 O4 83.1(5)
O95 W13 O29 168.9(5)
O72 W13 O29 85.4(4)
O57 W13 O29 86.7(6)
O44 W13 O29 74.1(4)
O4 W13 O29 81.0(4)
O1 W14 O24 104.4(5)
O1 W14 O16 102.5(5)
O24 W14 O16 95.7(4)
O1 W14 O70 97.3(5)
O24 W14 O70 92.8(5)
O16 W14 O70 155.7(5)
O1 W14 O76 94.3(5)
O24 W14 O76 161.2(5)
O16 W14 O76 82.6(4)
O70 W14 O76 82.0(5)
O1 W14 O77 162.6(4)
O24 W14 O77 90.4(4)
O16 W14 O77 84.8(4)
O70 W14 O77 72.4(4)
O76 W14 O77 70.8(4)
O93 W15 O4 103.3(6)
O93 W15 O79 99.6(6)
O4 W15 O79 89.1(5)
O93 W15 O68 100.6(6)
O4 W15 O68 92.2(5)
O79 W15 O68 158.8(5)
O93 W15 O49 99.3(6)
O4 W15 O49 157.4(5)
O79 W15 O49 86.0(5)
O68 W15 O49 84.7(5)
O93 W15 O80 169.3(5)
O4 W15 O80 86.3(4)
O79 W15 O80 84.9(4)
O68 W15 O80 74.1(4)
O49 W15 O80 71.3(4)
O38 W16 O76 104.3(5)
O38 W16 O51 101.4(6)
O76 W16 O51 92.3(5)
O38 W16 O37 100.2(6)
O76 W16 O37 88.9(5)
O51 W16 O37 157.4(5)
O38 W16 O21 100.0(5)
O76 W16 O21 155.7(5)
O51 W16 O21 84.7(5)
O37 W16 O21 85.0(5)
O38 W16 O77 172.0(5)
O76 W16 O77 73.8(4)
O51 W16 O77 86.5(4)
O37 W16 O77 72.2(4)
O21 W16 O77 81.9(4)
O45 W17 O21 103.3(5)
O45 W17 O49 100.7(6)
O21 W17 O49 88.9(5)
O45 W17 O8 102.4(6)
O21 W17 O8 86.8(5)
O49 W17 O8 156.8(5)
O45 W17 O81 98.8(5)
O21 W17 O81 157.9(4)
O49 W17 O81 87.3(5)
O8 W17 O81 88.2(5)
O45 W17 O80 170.8(5)
O21 W17 O80 84.2(4)
O49 W17 O80 73.8(4)
O8 W17 O80 83.1(4)
O81 W17 O80 73.8(4)
O46 W18 O55 101.1(5)
O46 W18 O44 96.6(5)
O55 W18 O44 96.6(5)
O46 W18 O52 101.1(5)
O55 W18 O52 93.6(5)
O44 W18 O52 157.4(5)
O46 W18 O54 94.2(5)
O55 W18 O54 164.5(4)
O44 W18 O54 84.3(5)
O52 W18 O54 80.6(5)
O46 W18 O29 170.1(5)
O55 W18 O29 84.0(4)
O44 W18 O29 74.2(4)
O52 W18 O29 87.0(4)
O54 W18 O29 81.4(4)
O17 W19 O22 105.1(5)
O17 W19 O16 100.6(5)
O22 W19 O16 91.5(5)
O17 W19 O3 101.7(5)
O22 W19 O3 94.9(5)
O16 W19 O3 154.2(4)
O17 W19 O18 95.9(5)
O22 W19 O18 159.0(4)
O16 W19 O18 83.3(4)
O3 W19 O18 81.8(4)
O17 W19 O19 164.5(5)
O22 W19 O19 89.7(4)
O16 W19 O19 83.3(4)
O3 W19 O19 71.9(4)
O18 W19 O19 69.5(4)
O92 W20 O54 103.6(5)
O92 W20 O60 100.5(5)
O54 W20 O60 89.5(5)
O92 W20 O68 99.4(6)
O54 W20 O68 91.9(5)
O60 W20 O68 159.1(5)
O92 W20 O81 97.1(5)
O54 W20 O81 159.3(5)
O60 W20 O81 87.1(5)
O68 W20 O81 84.3(5)
O92 W20 O80 168.6(5)
O54 W20 O80 86.5(4)
O60 W20 O80 84.6(4)
O68 W20 O80 74.7(4)
O81 W20 O80 72.8(4)
O58 W21 O18 102.7(6)
O58 W21 O51 102.4(6)
O18 W21 O51 90.8(5)
O58 W21 O8 101.7(5)
O18 W21 O8 155.6(5)
O51 W21 O8 85.5(5)
O58 W21 O6 97.9(5)
O18 W21 O6 89.3(5)
O51 W21 O6 159.2(5)
O8 W21 O6 85.9(5)
O58 W21 O19 171.2(5)
O18 W21 O19 73.4(4)
O51 W21 O19 85.7(4)
O8 W21 O19 82.2(4)
O6 W21 O19 74.4(4)
O39 W22 O3 99.2(5)
O39 W22 O52 101.5(6)
O3 W22 O52 90.7(5)
O39 W22 O60 101.3(5)
O3 W22 O60 159.5(4)
O52 W22 O60 86.7(5)
O39 W22 O6 99.3(5)
O3 W22 O6 89.3(5)
O52 W22 O6 158.9(4)
O60 W22 O6 85.9(5)
O39 W22 O19 172.2(5)
O3 W22 O19 74.7(4)
O52 W22 O19 83.6(4)
O60 W22 O19 84.8(4)
O6 W22 O19 76.1(4)
C2 N1 Cu1 111.3(11)
C4 N2 Cu1 111.0(10)
C5 N3 C1 111.6(14)
C5 N3 Cu1 118.7(10)
C1 N3 Cu1 105.9(11)
C7 N4 C6 115(2)
C7 N4 Cu1 133.8(18)
C6 N4 Cu1 108.4(14)
C17 N12 C18 119.8(19)
C12 N17 C14 115.1(15)
C2 C1 N3 110.1(15)
N1 C2 C1 110.6(16)
N6 C3 C5 108.5(14)
N2 C4 C6 107.6(15)
N3 C5 C3 114.3(14)
N4 C6 C4 106.4(18)
N4 C7 C8 139(3)
C7 C8 N7 122(2)
N19 C11 C14 112.6(18)
N17 C12 C13 113.7(16)
C12 C13 N11 112.3(18)
N17 C14 C11 105.8(16)
N15 C15 C17 107.6(19)
N12 C17 C15 110(2)
C19 C18 N12 106.5(19)
C18 C19 N20 103.3(16)
Si2 O2 W2 124.3(6)
Si2 O2 W8 122.9(6)
W2 O2 W8 91.5(3)
Si2 O2 W6 126.0(5)
W2 O2 W6 89.4(3)
W8 O2 W6 92.7(3)
W22 O3 W19 122.1(5)
W15 O4 W13 149.5(6)
W22 O6 W21 119.1(5)
W7 O7 Er1 136.0(6)
W17 O8 W21 151.3(7)
W11 O12 W6 154.1(6)
W3 O13 W5 119.4(5)
W8 O14 Er1 159.9(6)
W10 O15 W11 121.1(5)
W14 O16 W19 140.2(5)
W21 O18 W19 123.9(6)
Si1 O19 W22 124.1(5)
Si1 O19 W19 122.9(6)
W22 O19 W19 91.2(3)
Si1 O19 W21 125.5(5)
W22 O19 W21 90.3(4)
W19 O19 W21 93.2(3)
W3 O20 W2 148.5(6)
W17 O21 W16 151.9(6)
W19 O22 Er1 161.3(6)
W5 O23 W7 151.4(6)
W14 O24 Er1 155.0(5)
W6 O25 W8 122.4(5)
W3 O26 W1 148.6(6)
W2 O27 W6 120.7(5)
Si2 O28 W4 125.6(5)
Si2 O28 W3 122.1(5)
W4 O28 W3 92.9(3)
Si2 O28 W5 123.4(5)
W4 O28 W5 92.5(3)
W3 O28 W5 90.9(3)
Si1 O29 W13 129.8(6)
Si1 O29 W18 126.5(6)
W13 O29 W18 94.0(4)
W9 O30 Er1 153.9(6)
W2 O31 W8 120.8(5)
W9 O32 W8 140.6(6)
W10 O33 W7 152.1(6)
W1 O34 W7 115.1(5)
Si2 O35 W7 128.5(5)
Si2 O35 W1 128.1(5)
W7 O35 W1 95.2(4)
W12 O37 W16 122.0(6)
W18 O44 W13 115.1(5)
W17 O49 W15 122.3(6)
W4 O50 W11 149.9(6)
W16 O51 W21 152.9(7)
W22 O52 W18 155.8(6)
W11 O53 W9 120.9(5)
W20 O54 W18 150.0(6)
W18 O55 Er1 138.5(5)
W10 O56 W5 149.8(6)
W12 O57 W13 154.0(9)
W22 O60 W20 147.1(6)
W4 O67 W6 149.9(7)
W15 O68 W20 119.5(6)
W1 O69 Er1 137.0(5)
W12 O70 W14 121.7(6)
W13 O72 Er1 136.8(6)
Si2 O73 W9 123.0(5)
Si2 O73 W10 123.8(6)
W9 O73 W10 93.0(4)
Si2 O73 W11 124.5(5)
W9 O73 W11 93.0(4)
W10 O73 W11 90.4(3)
W10 O74 W9 119.7(6)
W4 O75 W5 122.4(5)
W16 O76 W14 122.2(6)
Si1 O77 W12 124.1(5)
Si1 O77 W14 121.9(5)
W12 O77 W14 92.5(4)
Si1 O77 W16 124.9(6)
W12 O77 W16 91.1(3)
W14 O77 W16 93.2(3)
W2 O78 W1 156.7(6)
W12 O79 W15 148.2(6)
Si1 O80 W17 126.6(6)
Si1 O80 W20 122.3(6)
W17 O80 W20 93.4(4)
Si1 O80 W15 121.5(5)
W17 O80 W15 92.6(4)
W20 O80 W15 91.3(4)
W17 O81 W20 120.0(6)
W4 O91 W3 120.6(8)

loop_
_geom_bond_atom_site_label_1
_geom_bond_atom_site_label_2
_geom_bond_distance
Er1 O14 2.325(10)
Er1 O22 2.343(11)
Er1 O30 2.356(10)
Er1 O24 2.362(11)
Er1 O55 2.368(11)
Er1 O69 2.397(11)
Er1 O72 2.400(11)
Er1 O7 2.401(10)
Cu1 N1 1.970(14)
Cu1 N2 2.006(13)
Cu1 N4 2.051(19)
Cu1 N3 2.077(13)
Si1 O29 1.615(11)
Si1 O19 1.632(11)
Si1 O80 1.646(11)
Si1 O77 1.654(10)
Si2 O2 1.614(10)
Si2 O35 1.629(10)
Si2 O28 1.633(10)
Si2 O73 1.648(11)
W1 O10 1.703(11)
W1 O69 1.797(10)
W1 O78 1.915(10)
W1 O34 1.933(10)
W1 O26 2.111(10)
W1 O35 2.220(9)
W2 O11 1.722(10)
W2 O27 1.893(10)
W2 O31 1.894(11)
W2 O78 1.897(10)
W2 O20 1.928(11)
W2 O2 2.338(10)
W3 O66 1.733(13)
W3 O26 1.837(10)
W3 O20 1.902(10)
W3 O13 1.944(11)
W3 O91 1.971(16)
W3 O28 2.358(10)
W4 O94 1.730(12)
W4 O67 1.878(11)
W4 O75 1.898(11)
W4 O50 1.904(13)
W4 O91 1.925(16)
W4 O28 2.314(9)
W5 O9 1.707(10)
W5 O23 1.817(11)
W5 O56 1.950(12)
W5 O13 1.952(11)
W5 O75 1.956(11)
W5 O28 2.361(9)
W6 O59 1.704(11)
W6 O25 1.829(11)
W6 O12 1.921(11)
W6 O27 1.945(10)
W6 O67 1.988(11)
W6 O2 2.402(10)
W7 O5 1.748(10)
W7 O7 1.788(11)
W7 O34 1.939(10)
W7 O33 1.966(10)
W7 O23 2.116(11)
W7 O35 2.206(9)
W8 O71 1.702(11)
W8 O14 1.756(10)
W8 O32 1.924(10)
W8 O31 1.988(10)
W8 O25 2.111(10)
W8 O2 2.375(10)
W9 O48 1.711(11)
W9 O30 1.753(10)
W9 O32 1.907(10)
W9 O74 1.982(10)
W9 O53 2.111(11)
W9 O73 2.320(11)
W10 O47 1.728(10)
W10 O56 1.873(12)
W10 O33 1.882(10)
W10 O74 1.917(11)
W10 O15 1.923(11)
W10 O73 2.327(9)
W11 O43 1.722(10)
W11 O53 1.820(12)
W11 O12 1.886(10)
W11 O15 1.930(10)
W11 O50 1.963(13)
W11 O73 2.401(10)
W12 O42 1.708(11)
W12 O57 1.899(16)
W12 O37 1.904(13)
W12 O79 1.911(11)
W12 O70 1.917(11)
W12 O77 2.324(10)
W13 O95 1.750(12)
W13 O72 1.762(11)
W13 O57 1.941(16)
W13 O44 1.959(12)
W13 O4 2.110(12)
W13 O29 2.213(10)
W14 O1 1.711(11)
W14 O24 1.766(12)
W14 O16 1.915(10)
W14 O70 1.940(11)
W14 O76 2.095(10)
W14 O77 2.339(10)
W15 O93 1.724(11)
W15 O4 1.830(12)
W15 O79 1.919(11)
W15 O68 1.925(13)
W15 O49 1.970(11)
W15 O80 2.368(10)
W16 O38 1.731(11)
W16 O76 1.830(11)
W16 O51 1.900(12)
W16 O37 1.947(12)
W16 O21 1.958(11)
W16 O77 2.394(10)
W17 O45 1.715(13)
W17 O21 1.893(11)
W17 O49 1.895(12)
W17 O8 1.911(11)
W17 O81 1.921(10)
W17 O80 2.314(10)
W18 O46 1.763(12)
W18 O55 1.774(11)
W18 O44 1.908(12)
W18 O52 1.941(11)
W18 O54 2.089(11)
W18 O29 2.249(10)
W19 O17 1.721(11)
W19 O22 1.749(10)
W19 O16 1.951(10)
W19 O3 1.971(11)
W19 O18 2.100(11)
W19 O19 2.381(10)
W20 O92 1.737(12)
W20 O54 1.824(12)
W20 O60 1.930(11)
W20 O68 1.955(11)
W20 O81 1.973(10)
W20 O80 2.320(11)
W21 O58 1.724(12)
W21 O18 1.828(11)
W21 O51 1.908(11)
W21 O8 1.935(11)
W21 O6 1.945(10)
W21 O19 2.395(10)
W22 O39 1.706(11)
W22 O3 1.875(11)
W22 O52 1.881(11)
W22 O60 1.915(10)
W22 O6 1.941(11)
W22 O19 2.330(10)
N1 C2 1.45(2)
N2 C4 1.49(2)
N3 C5 1.45(2)
N3 C1 1.47(2)
N4 C7 1.21(3)
N4 C6 1.51(3)
N6 C3 1.48(2)
N7 C8 1.49(3)
N11 C13 1.51(2)
N12 C17 1.46(3)
N12 C18 1.55(3)
N15 C15 1.49(3)
N17 C12 1.47(2)
N17 C14 1.48(2)
N19 C11 1.47(2)
N20 C19 1.570(17)
C1 C2 1.46(3)
C3 C5 1.55(2)
C4 C6 1.60(3)
C7 C8 1.41(3)
C11 C14 1.55(3)
C12 C13 1.50(3)
C15 C17 1.58(3)
C18 C19 1.40(3)

loop_
_platon_squeeze_void_nr
_platon_squeeze_void_average_x
_platon_squeeze_void_average_y
_platon_squeeze_void_average_z
_platon_squeeze_void_volume
_platon_squeeze_void_count_electrons
_platon_squeeze_void_content
1 0.248 0.250 0.371 542 256 ' '
2 0.752 0.750 0.500 542 250 ' '
